data_2228053
loop_
_publ_author_name
'Chen, Juan'

_publ_section_title
;
 Bis{\m-<i>N</i>-[(dimethylamino)dimethylsilyl]-2,6-dimethylanilido}-\k^2^<i>N</i>:<i>N</i>';\k^2^<i>N</i>':<i>N</i>-dicopper(I)
;
_journal_coeditor_code VM2052
_journal_issue 11
_journal_name_full 'Acta Crystallographica Section E'
_journal_page_first m1472
_journal_paper_doi 10.1107/S1600536810042881
_journal_volume 66
_journal_year 2010
_chemical_formula_iupac '[Cu2 (C12 H21 N2 Si)2]'
_chemical_formula_moiety 'C24 H42 Cu2 N4 Si2'
_chemical_formula_sum 'C24 H42 Cu2 N4 Si2'
_chemical_formula_weight 569.88
_chemical_name_systematic
;
Bis{\m-<i>N</i>-[(dimethylamino)dimethylsilyl]-2,6-dimethylanilido}-
\k^2^<i>N</i>:<i>N</i>';\k^2^<i>N</i>':<i>N</i>-dicopper(I)
;
_space_group_IT_number 2
_symmetry_cell_setting triclinic
_symmetry_space_group_name_Hall '-P 1'
_symmetry_space_group_name_H-M 'P -1'
_atom_sites_solution_hydrogens geom
_atom_sites_solution_primary direct
_atom_sites_solution_secondary difmap
_audit_creation_method SHELXL-97
_cell_angle_alpha 94.671(3)
_cell_angle_beta 97.858(2)
_cell_angle_gamma 113.824(2)
_cell_formula_units_Z 1
_cell_length_a 8.3609(18)
_cell_length_b 8.4384(18)
_cell_length_c 10.986(2)
_cell_measurement_reflns_used 2538
_cell_measurement_temperature 203(2)
_cell_measurement_theta_max 27.246
_cell_measurement_theta_min 2.669
_cell_volume 694.4(2)
_computing_cell_refinement 'SAINT (Bruker, 2000)'
_computing_data_collection 'SMART (Bruker, 2000)'
_computing_data_reduction 'SAINT (Bruker, 2000)'
_computing_molecular_graphics 'SHELXTL/PC (Sheldrick, 2008)'
_computing_publication_material 'SHELXL97 (Sheldrick, 2008)'
_computing_structure_refinement 'SHELXL97 (Sheldrick, 2008)'
_computing_structure_solution 'SHELXS97 (Sheldrick, 2008)'
_diffrn_ambient_temperature 203(2)
_diffrn_measured_fraction_theta_full 0.979
_diffrn_measured_fraction_theta_max 0.979
_diffrn_measurement_device_type 'Bruker SMART area-detector'
_diffrn_measurement_method '\f and \w'
_diffrn_radiation_monochromator graphite
_diffrn_radiation_source 'fine-focus sealed tube'
_diffrn_radiation_type MoK\a
_diffrn_radiation_wavelength 0.71073
_diffrn_reflns_av_R_equivalents 0.0125
_diffrn_reflns_av_sigmaI/netI 0.0203
_diffrn_reflns_limit_h_max 9
_diffrn_reflns_limit_h_min -9
_diffrn_reflns_limit_k_max 7
_diffrn_reflns_limit_k_min -10
_diffrn_reflns_limit_l_max 13
_diffrn_reflns_limit_l_min -12
_diffrn_reflns_number 2868
_diffrn_reflns_theta_full 25.01
_diffrn_reflns_theta_max 25.01
_diffrn_reflns_theta_min 1.89
_diffrn_standards_decay_% 2.05
_exptl_absorpt_coefficient_mu 1.636
_exptl_absorpt_correction_T_max 0.7914
_exptl_absorpt_correction_T_min 0.7355
_exptl_absorpt_correction_type multi-scan
_exptl_absorpt_process_details '(SADABS; Sheldrick, 1996)'
_exptl_crystal_colour Colorless
_exptl_crystal_density_diffrn 1.363
_exptl_crystal_density_method 'not measured'
_exptl_crystal_description Block
_exptl_crystal_F_000 300
_exptl_crystal_size_max 0.20
_exptl_crystal_size_mid 0.20
_exptl_crystal_size_min 0.15
_refine_diff_density_max 0.557
_refine_diff_density_min -0.293
_refine_ls_extinction_method none
_refine_ls_goodness_of_fit_ref 1.084
_refine_ls_hydrogen_treatment constr
_refine_ls_matrix_type full
_refine_ls_number_parameters 145
_refine_ls_number_reflns 2388
_refine_ls_number_restraints 0
_refine_ls_restrained_S_all 1.084
_refine_ls_R_factor_all 0.0353
_refine_ls_R_factor_gt 0.0334
_refine_ls_shift/su_max 0.002
_refine_ls_shift/su_mean 0.000
_refine_ls_structure_factor_coef Fsqd
_refine_ls_weighting_details 'calc w=1/[\s^2^(Fo^2^)+(0.0678P)^2^+0.0685P] where P=(Fo^2^+2Fc^2^)/3'
_refine_ls_weighting_scheme calc
_refine_ls_wR_factor_gt 0.0968
_refine_ls_wR_factor_ref 0.0981
_reflns_number_gt 2188
_reflns_number_total 2388
_reflns_threshold_expression I>2sigma(I)
_cod_data_source_file vm2052.cif
_cod_data_source_block I
_cod_original_cell_volume 694.3(3)
_cod_database_code 2228053
_cod_database_fobs_code 2228053

loop_
_symmetry_equiv_pos_as_xyz
'x, y, z'
'-x, -y, -z'

loop_
_atom_site_type_symbol
_atom_site_label
_atom_site_fract_x
_atom_site_fract_y
_atom_site_fract_z
_atom_site_U_iso_or_equiv
_atom_site_adp_type
_atom_site_calc_flag
_atom_site_refinement_flags
_atom_site_occupancy
_atom_site_disorder_assembly
_atom_site_disorder_group
Cu Cu1 0.64341(4) 0.97861(4) 0.97011(2) 0.02987(15) Uani d . 1 . .
Si Si1 0.28617(9) 0.74330(9) 0.81632(6) 0.02923(19) Uani d . 1 . .
N N1 0.5057(3) 0.8549(3) 0.81832(18) 0.0271(4) Uani d . 1 . .
N N2 0.2045(3) 0.9001(3) 0.87246(19) 0.0327(5) Uani d . 1 . .
C C1 0.5948(3) 0.8365(3) 0.7208(2) 0.0281(5) Uani d . 1 . .
C C2 0.6808(3) 0.9786(3) 0.6594(2) 0.0358(6) Uani d . 1 . .
C C3 0.7659(4) 0.9570(4) 0.5639(3) 0.0441(7) Uani d . 1 . .
H H3A 0.8229 1.0531 0.5237 0.053 Uiso calc R 1 . .
C C4 0.7696(4) 0.7998(4) 0.5261(3) 0.0464(7) Uani d . 1 . .
H H4A 0.8259 0.7873 0.4599 0.056 Uiso calc R 1 . .
C C5 0.6887(3) 0.6602(4) 0.5873(2) 0.0406(6) Uani d . 1 . .
H H5A 0.6900 0.5517 0.5620 0.049 Uiso calc R 1 . .
C C6 0.6057(3) 0.6769(3) 0.6855(2) 0.0331(6) Uani d . 1 . .
C C7 0.6796(5) 1.1541(4) 0.6940(3) 0.0546(8) Uani d . 1 . .
H H7A 0.7451 1.2353 0.6420 0.082 Uiso calc R 1 . .
H H7B 0.7351 1.1985 0.7805 0.082 Uiso calc R 1 . .
H H7C 0.5578 1.1418 0.6817 0.082 Uiso calc R 1 . .
C C8 0.5327(4) 0.5259(4) 0.7550(3) 0.0454(7) Uani d . 1 . .
H H8A 0.5513 0.4278 0.7179 0.068 Uiso calc R 1 . .
H H8B 0.4064 0.4918 0.7511 0.068 Uiso calc R 1 . .
H H8C 0.5933 0.5601 0.8411 0.068 Uiso calc R 1 . .
C C9 0.1590(4) 0.6366(4) 0.6565(3) 0.0418(6) Uani d . 1 . .
H H9A 0.1911 0.7215 0.5996 0.063 Uiso calc R 1 . .
H H9B 0.0325 0.5928 0.6568 0.063 Uiso calc R 1 . .
H H9C 0.1874 0.5400 0.6302 0.063 Uiso calc R 1 . .
C C10 0.2242(4) 0.5790(4) 0.9263(3) 0.0483(7) Uani d . 1 . .
H H10A 0.2902 0.6345 1.0094 0.072 Uiso calc R 1 . .
H H10B 0.2527 0.4825 0.9000 0.072 Uiso calc R 1 . .
H H10C 0.0977 0.5351 0.9265 0.072 Uiso calc R 1 . .
C C11 0.2158(4) 1.0308(4) 0.7866(3) 0.0482(7) Uani d . 1 . .
H H11A 0.1395 0.9712 0.7070 0.072 Uiso calc R 1 . .
H H11B 0.3377 1.0905 0.7750 0.072 Uiso calc R 1 . .
H H11C 0.1774 1.1156 0.8220 0.072 Uiso calc R 1 . .
C C12 0.0142(4) 0.8117(4) 0.8889(3) 0.0474(7) Uani d . 1 . .
H H12A -0.0611 0.7507 0.8093 0.071 Uiso calc R 1 . .
H H12B -0.0229 0.8990 0.9216 0.071 Uiso calc R 1 . .
H H12C 0.0039 0.7283 0.9465 0.071 Uiso calc R 1 . .

loop_
_atom_site_aniso_label
_atom_site_aniso_U_11
_atom_site_aniso_U_22
_atom_site_aniso_U_33
_atom_site_aniso_U_12
_atom_site_aniso_U_13
_atom_site_aniso_U_23
Cu1 0.0302(2) 0.0337(2) 0.0257(2) 0.01420(15) 0.00558(13) -0.00019(14)
Si1 0.0296(4) 0.0309(4) 0.0262(4) 0.0117(3) 0.0069(3) 0.0016(3)
N1 0.0290(11) 0.0274(10) 0.0243(10) 0.0115(8) 0.0061(8) 0.0001(8)
N2 0.0296(11) 0.0410(12) 0.0290(11) 0.0171(9) 0.0064(8) 0.0004(9)
C1 0.0274(12) 0.0343(13) 0.0225(12) 0.0139(10) 0.0036(9) -0.0003(10)
C2 0.0372(14) 0.0367(14) 0.0357(14) 0.0161(11) 0.0108(11) 0.0066(11)
C3 0.0428(16) 0.0532(17) 0.0350(15) 0.0151(13) 0.0160(12) 0.0127(13)
C4 0.0384(15) 0.068(2) 0.0342(15) 0.0234(14) 0.0123(12) -0.0031(13)
C5 0.0352(14) 0.0488(16) 0.0396(15) 0.0238(12) 0.0027(12) -0.0089(12)
C6 0.0297(13) 0.0367(14) 0.0334(14) 0.0171(11) 0.0012(10) -0.0018(11)
C7 0.073(2) 0.0350(16) 0.062(2) 0.0207(15) 0.0328(17) 0.0155(14)
C8 0.0543(17) 0.0379(15) 0.0546(18) 0.0281(13) 0.0155(14) 0.0083(13)
C9 0.0386(15) 0.0474(17) 0.0363(15) 0.0185(13) 0.0031(11) -0.0070(12)
C10 0.0548(18) 0.0427(16) 0.0496(18) 0.0171(14) 0.0232(14) 0.0150(13)
C11 0.0650(19) 0.0586(19) 0.0360(15) 0.0418(16) 0.0069(13) 0.0073(13)
C12 0.0282(14) 0.062(2) 0.0483(17) 0.0184(13) 0.0089(12) -0.0085(14)

loop_
_atom_type_symbol
_atom_type_description
_atom_type_scat_dispersion_real
_atom_type_scat_dispersion_imag
_atom_type_scat_source
C C 0.0033 0.0016 'International Tables Vol C Tables 4.2.6.8 and 6.1.1.4'
H H 0.0000 0.0000 'International Tables Vol C Tables 4.2.6.8 and 6.1.1.4'
N N 0.0061 0.0033 'International Tables Vol C Tables 4.2.6.8 and 6.1.1.4'
Si Si 0.0817 0.0704 'International Tables Vol C Tables 4.2.6.8 and 6.1.1.4'
Cu Cu 0.3201 1.2651 'International Tables Vol C Tables 4.2.6.8 and 6.1.1.4'

loop_
_geom_angle_atom_site_label_1
_geom_angle_atom_site_label_2
_geom_angle_atom_site_label_3
_geom_angle_site_symmetry_1
_geom_angle_site_symmetry_3
_geom_angle
_geom_angle_publ_flag
N1 Cu1 N2 . 2_677 176.60(8) ?
N1 Cu1 Cu1 . 2_677 88.78(6) ?
N2 Cu1 Cu1 2_677 2_677 94.26(6) ?
N1 Si1 N2 . . 107.39(11) ?
N1 Si1 C9 . . 112.14(12) ?
N2 Si1 C9 . . 108.35(12) ?
N1 Si1 C10 . . 116.21(12) ?
N2 Si1 C10 . . 102.61(12) ?
C9 Si1 C10 . . 109.44(14) ?
C1 N1 Si1 . . 125.19(16) ?
C1 N1 Cu1 . . 117.77(15) ?
Si1 N1 Cu1 . . 116.05(11) ?
C11 N2 C12 . . 107.8(2) ?
C11 N2 Si1 . . 112.03(17) ?
C12 N2 Si1 . . 112.00(17) ?
C11 N2 Cu1 . 2_677 108.72(18) ?
C12 N2 Cu1 . 2_677 110.13(16) ?
Si1 N2 Cu1 . 2_677 106.11(10) ?
C2 C1 C6 . . 117.9(2) ?
C2 C1 N1 . . 120.9(2) ?
C6 C1 N1 . . 121.1(2) ?
C3 C2 C1 . . 119.9(2) ?
C3 C2 C7 . . 119.0(2) ?
C1 C2 C7 . . 121.2(2) ?
C4 C3 C2 . . 122.1(3) ?
C4 C3 H3A . . 119.0 ?
C2 C3 H3A . . 119.0 ?
C3 C4 C5 . . 118.6(2) ?
C3 C4 H4A . . 120.7 ?
C5 C4 H4A . . 120.7 ?
C4 C5 C6 . . 121.3(3) ?
C4 C5 H5A . . 119.3 ?
C6 C5 H5A . . 119.3 ?
C5 C6 C1 . . 120.1(2) ?
C5 C6 C8 . . 119.1(2) ?
C1 C6 C8 . . 120.7(2) ?
C2 C7 H7A . . 109.5 ?
C2 C7 H7B . . 109.5 ?
H7A C7 H7B . . 109.5 ?
C2 C7 H7C . . 109.5 ?
H7A C7 H7C . . 109.5 ?
H7B C7 H7C . . 109.5 ?
C6 C8 H8A . . 109.5 ?
C6 C8 H8B . . 109.5 ?
H8A C8 H8B . . 109.5 ?
C6 C8 H8C . . 109.5 ?
H8A C8 H8C . . 109.5 ?
H8B C8 H8C . . 109.5 ?
Si1 C9 H9A . . 109.5 ?
Si1 C9 H9B . . 109.5 ?
H9A C9 H9B . . 109.5 ?
Si1 C9 H9C . . 109.5 ?
H9A C9 H9C . . 109.5 ?
H9B C9 H9C . . 109.5 ?
Si1 C10 H10A . . 109.5 ?
Si1 C10 H10B . . 109.5 ?
H10A C10 H10B . . 109.5 ?
Si1 C10 H10C . . 109.5 ?
H10A C10 H10C . . 109.5 ?
H10B C10 H10C . . 109.5 ?
N2 C11 H11A . . 109.5 ?
N2 C11 H11B . . 109.5 ?
H11A C11 H11B . . 109.5 ?
N2 C11 H11C . . 109.5 ?
H11A C11 H11C . . 109.5 ?
H11B C11 H11C . . 109.5 ?
N2 C12 H12A . . 109.5 ?
N2 C12 H12B . . 109.5 ?
H12A C12 H12B . . 109.5 ?
N2 C12 H12C . . 109.5 ?
H12A C12 H12C . . 109.5 ?
H12B C12 H12C . . 109.5 ?

loop_
_geom_bond_atom_site_label_1
_geom_bond_atom_site_label_2
_geom_bond_site_symmetry_2
_geom_bond_distance
_geom_bond_publ_flag
Cu1 N1 . 1.848(2) ?
Cu1 N2 2_677 1.927(2) ?
Cu1 Cu1 2_677 2.7209(7) ?
Si1 N1 . 1.687(2) ?
Si1 N2 . 1.819(2) ?
Si1 C9 . 1.866(3) ?
Si1 C10 . 1.875(3) ?
N1 C1 . 1.418(3) ?
N2 C11 . 1.491(4) ?
N2 C12 . 1.504(3) ?
N2 Cu1 2_677 1.927(2) ?
C1 C2 . 1.407(3) ?
C1 C6 . 1.413(3) ?
C2 C3 . 1.385(4) ?
C2 C7 . 1.503(4) ?
C3 C4 . 1.371(4) ?
C3 H3A . 0.9400 ?
C4 C5 . 1.381(4) ?
C4 H4A . 0.9400 ?
C5 C6 . 1.387(4) ?
C5 H5A . 0.9400 ?
C6 C8 . 1.496(4) ?
C7 H7A . 0.9700 ?
C7 H7B . 0.9700 ?
C7 H7C . 0.9700 ?
C8 H8A . 0.9700 ?
C8 H8B . 0.9700 ?
C8 H8C . 0.9700 ?
C9 H9A . 0.9700 ?
C9 H9B . 0.9700 ?
C9 H9C . 0.9700 ?
C10 H10A . 0.9700 ?
C10 H10B . 0.9700 ?
C10 H10C . 0.9700 ?
C11 H11A . 0.9700 ?
C11 H11B . 0.9700 ?
C11 H11C . 0.9700 ?
C12 H12A . 0.9700 ?
C12 H12B . 0.9700 ?
C12 H12C . 0.9700 ?

loop_
_geom_torsion_atom_site_label_1
_geom_torsion_atom_site_label_2
_geom_torsion_atom_site_label_3
_geom_torsion_atom_site_label_4
_geom_torsion_site_symmetry_1
_geom_torsion_site_symmetry_2
_geom_torsion_site_symmetry_3
_geom_torsion_site_symmetry_4
_geom_torsion
_geom_torsion_publ_flag
N2 Si1 N1 C1 . . . . -134.55(18) ?
C9 Si1 N1 C1 . . . . -15.6(2) ?
C10 Si1 N1 C1 . . . . 111.3(2) ?
N2 Si1 N1 Cu1 . . . . 57.14(15) ?
C9 Si1 N1 Cu1 . . . . 176.06(11) ?
C10 Si1 N1 Cu1 . . . . -57.01(17) ?
N2 Cu1 N1 C1 2_677 . . . -45.8(14) ?
Cu1 Cu1 N1 C1 2_677 . . . 160.73(16) ?
N2 Cu1 N1 Si1 2_677 . . . 123.5(13) ?
Cu1 Cu1 N1 Si1 2_677 . . . -30.06(11) ?
N1 Si1 N2 C11 . . . . 65.4(2) ?
C9 Si1 N2 C11 . . . . -55.9(2) ?
C10 Si1 N2 C11 . . . . -171.6(2) ?
N1 Si1 N2 C12 . . . . -173.29(16) ?
C9 Si1 N2 C12 . . . . 65.4(2) ?
C10 Si1 N2 C12 . . . . -50.3(2) ?
N1 Si1 N2 Cu1 . . . 2_677 -53.09(14) ?
C9 Si1 N2 Cu1 . . . 2_677 -174.41(11) ?
C10 Si1 N2 Cu1 . . . 2_677 69.89(14) ?
Si1 N1 C1 C2 . . . . 118.2(2) ?
Cu1 N1 C1 C2 . . . . -73.7(3) ?
Si1 N1 C1 C6 . . . . -64.2(3) ?
Cu1 N1 C1 C6 . . . . 103.9(2) ?
C6 C1 C2 C3 . . . . 2.8(4) ?
N1 C1 C2 C3 . . . . -179.5(2) ?
C6 C1 C2 C7 . . . . -178.3(2) ?
N1 C1 C2 C7 . . . . -0.7(4) ?
C1 C2 C3 C4 . . . . 0.0(4) ?
C7 C2 C3 C4 . . . . -178.9(3) ?
C2 C3 C4 C5 . . . . -1.3(4) ?
C3 C4 C5 C6 . . . . -0.3(4) ?
C4 C5 C6 C1 . . . . 3.1(4) ?
C4 C5 C6 C8 . . . . -175.2(2) ?
C2 C1 C6 C5 . . . . -4.3(3) ?
N1 C1 C6 C5 . . . . 178.0(2) ?
C2 C1 C6 C8 . . . . 174.0(2) ?
N1 C1 C6 C8 . . . . -3.6(4) ?
